data_9012864
loop_
_publ_author_name
'Sarp, H.'
'Guenee, L.'

_publ_section_title
;
 Radovanite, Cu2Fe3+(As5+O4)(As3+O2OH)2H2O, a new mineral: its description
 and crystal structure
;
_journal_name_full 'Archives des Sciences, Geneve'
_journal_page_first 47
_journal_page_last 55
_journal_volume 55
_journal_year 2002
_chemical_compound_source 'Roua, northwestern part of Alpes-Maritimes, France'
_chemical_formula_sum 'As3 Cu2 Fe H4 O11'
_chemical_name_mineral Radovanite
_space_group_IT_number 62
_symmetry_space_group_name_Hall '-P 2ac 2n'
_symmetry_space_group_name_H-M 'P n m a'
_cell_angle_alpha 90
_cell_angle_beta 90
_cell_angle_gamma 90
_cell_formula_units_Z 4
_cell_length_a 9.585
_cell_length_b 13.143
_cell_length_c 8.0884
_cell_volume 1018.941
_database_code_amcsd 0012037
_exptl_crystal_density_diffrn 3.821
_cod_original_formula_sum 'Cu2 Fe As3 O11 H4'
_cod_database_code 9012864

loop_
_space_group_symop_operation_xyz
x,y,z
x,1/2-y,z
-x,1/2+y,-z
1/2-x,1/2+y,1/2+z
1/2+x,1/2-y,1/2-z
1/2+x,y,1/2-z
1/2-x,-y,1/2+z
-x,-y,-z

loop_
_atom_site_label
_atom_site_fract_x
_atom_site_fract_y
_atom_site_fract_z
_atom_site_U_iso_or_equiv
_atom_site_type_symbol
_atom_site_attached_hydrogens
Cu 0.25350 0.13718 0.75120 0.01420 Cu 0
Fe 0.00000 0.00000 0.50000 0.00830 Fe 0
As1 0.00950 0.25000 0.53920 0.00700 As 0
As2 0.29252 0.06939 0.30010 0.01230 As 0
O1 0.00390 0.14550 0.42300 0.01300 O 0
O2 0.11470 0.03080 0.70200 0.01200 O 0
O3 0.32480 0.02640 0.87470 0.01700 O 0
O-H4 0.39970 0.08140 0.48300 0.02600 O 1
O5 0.38060 0.25000 0.81800 0.01800 O 0
Wat6 0.07800 0.25000 0.02400 0.03500 O 2
O7 0.16530 0.25000 0.63500 0.01100 O 0

loop_
_cod_changelog_entry_id
_cod_changelog_entry_author
_cod_changelog_entry_date
_cod_changelog_entry_text
1
;cod-tools version 3.8.0
Id: cif_guess_AMCSD_atom_types 9574 2023-05-10 09:00:05Z saulius
;
2023-05-10T18:54:19+03:00
;Derived atom types and hydrogen counts
from atom names that follow the AMCSD naming convention
(Wat == water, O-H == hydroxyl).
;

loop_
_cod_related_entry_id
_cod_related_entry_database
_cod_related_entry_code
1 AMCSD 0012037
